data_1504953
loop_
_publ_author_name
'Cochran, Brian M.'
'Michael, Forrest E.'

_publ_section_title
;
 Metal-free oxidative cyclization of urea-tethered alkenes with
 hypervalent iodine.
;
_journal_issue 21
_journal_name_full 'Organic letters'
_journal_page_first 5039
_journal_page_last 5042
_journal_paper_doi 10.1021/ol8022165
_journal_volume 10
_journal_year 2008
_chemical_formula_moiety 'C15 H22 N2 O4 S'
_chemical_formula_sum 'C15 H22 N2 O4 S'
_chemical_formula_weight 326.41
_chemical_name_common BMC-N-163
_chemical_name_systematic BMC-N-163
_space_group_IT_number 14
_symmetry_cell_setting monoclinic
_symmetry_Int_Tables_number 14
_symmetry_space_group_name_Hall '-P 2ybc'
_symmetry_space_group_name_H-M 'P 1 21/c 1'
_atom_sites_solution_hydrogens geom
_atom_sites_solution_primary direct
_atom_sites_solution_secondary difmap
_audit_creation_method SHELXL-97
_cell_angle_alpha 90.00
_cell_angle_beta 124.744(2)
_cell_angle_gamma 90.00
_cell_formula_units_Z 4
_cell_length_a 6.7394(4)
_cell_length_b 26.2661(14)
_cell_length_c 11.2310(6)
_cell_measurement_reflns_used 534
_cell_measurement_temperature 130(2)
_cell_measurement_theta_max 20
_cell_measurement_theta_min 3
_cell_volume 1633.62(16)
_computing_cell_refinement 'HKL Scalepack (Otwinowski & Minor 1997)'
_computing_data_collection KappaCCD
_computing_data_reduction 'HKL Scalepack (Otwinowski & Minor 1997)'
_computing_molecular_graphics 'maXus, Zortep'
_computing_publication_material 'SHELXL-97 (Sheldrick, 1997)'
_computing_structure_refinement 'SHELXL-97 (Sheldrick, 1997)'
_computing_structure_solution 'SHELXL-97 (Sheldrick, 1997)'
_diffrn_ambient_temperature 130(2)
_diffrn_measured_fraction_theta_full 0.984
_diffrn_measured_fraction_theta_max 0.983
_diffrn_measurement_device_type 'Nonius KappaCCD'
_diffrn_measurement_method '\f and \w scans'
_diffrn_radiation_monochromator graphite
_diffrn_radiation_source 'fine-focus sealed tube'
_diffrn_radiation_type MoK\a
_diffrn_radiation_wavelength 0.71073
_diffrn_reflns_av_R_equivalents 0.0548
_diffrn_reflns_av_sigmaI/netI 0.0905
_diffrn_reflns_limit_h_max 8
_diffrn_reflns_limit_h_min -8
_diffrn_reflns_limit_k_max 32
_diffrn_reflns_limit_k_min -32
_diffrn_reflns_limit_l_max 14
_diffrn_reflns_limit_l_min -14
_diffrn_reflns_number 6016
_diffrn_reflns_theta_full 25.00
_diffrn_reflns_theta_max 26.38
_diffrn_reflns_theta_min 2.34
_exptl_absorpt_coefficient_mu 0.217
_exptl_absorpt_correction_T_max 0.8807
_exptl_absorpt_correction_T_min 0.8807
_exptl_absorpt_correction_type multi-scan
_exptl_absorpt_process_details HKL2000
_exptl_crystal_colour colorless
_exptl_crystal_density_diffrn 1.327
_exptl_crystal_density_method 'not measured'
_exptl_crystal_description cut-block
_exptl_crystal_F_000 696
_exptl_crystal_size_max 0.60
_exptl_crystal_size_mid 0.60
_exptl_crystal_size_min 0.60
_refine_diff_density_max 0.379
_refine_diff_density_min -0.329
_refine_diff_density_rms 0.055
_refine_ls_extinction_method none
_refine_ls_goodness_of_fit_ref 0.981
_refine_ls_hydrogen_treatment constr
_refine_ls_matrix_type full
_refine_ls_number_parameters 203
_refine_ls_number_reflns 3293
_refine_ls_number_restraints 0
_refine_ls_restrained_S_all 0.981
_refine_ls_R_factor_all 0.0997
_refine_ls_R_factor_gt 0.0520
_refine_ls_shift/su_max 0.000
_refine_ls_shift/su_mean 0.000
_refine_ls_structure_factor_coef Fsqd
_refine_ls_weighting_details 'calc w=1/[\s^2^(Fo^2^)+(0.0550P)^2^+0.0000P] where P=(Fo^2^+2Fc^2^)/3'
_refine_ls_weighting_scheme calc
_refine_ls_wR_factor_gt 0.1082
_refine_ls_wR_factor_ref 0.1231
_reflns_number_gt 2036
_reflns_number_total 3293
_reflns_threshold_expression >2sigma(I)
_cod_data_source_file ol8022165_si_003.cif
_cod_data_source_block shelxl
_cod_depositor_comments
;
The following automatic conversions were performed:

'_symmetry_cell_setting' value 'Monoclinic' changed to 'monoclinic'
according to /home/saulius/struct/CIF-dictionaries/cif_core.dic
dictionary named 'cif_core.dic' version 2.4.1 from 2010-06-29.

Automatic conversion script
Id: cif_fix_values 1715 2011-07-08 13:25:40Z adriana 
;
_cod_original_cell_volume 1633.52(16)
_cod_original_sg_symbol_H-M 'P 21/C'
_cod_database_code 1504953

loop_
_symmetry_equiv_pos_as_xyz
'x, y, z'
'-x, y+1/2, -z+1/2'
'-x, -y, -z'
'x, -y-1/2, z-1/2'

loop_
_atom_site_label
_atom_site_type_symbol
_atom_site_fract_x
_atom_site_fract_y
_atom_site_fract_z
_atom_site_U_iso_or_equiv
_atom_site_adp_type
_atom_site_occupancy
_atom_site_symmetry_multiplicity
_atom_site_calc_flag
_atom_site_refinement_flags
S1 S 0.23796(12) 0.10582(2) 0.30772(7) 0.0366(2) Uani 1 1 d .
O1 O 0.5531(3) 0.19197(6) 0.47926(17) 0.0350(4) Uani 1 1 d .
O2 O -0.2001(3) 0.18813(7) 0.3485(2) 0.0418(5) Uani 1 1 d .
H2 H -0.2833 0.1774 0.3773 0.063 Uiso 1 1 calc R
O3 O 0.4235(3) 0.10897(6) 0.28331(19) 0.0416(5) Uani 1 1 d .
O4 O 0.0119(3) 0.08237(7) 0.20201(19) 0.0445(5) Uani 1 1 d .
N1 N 0.2445(3) 0.24513(7) 0.4198(2) 0.0310(5) Uani 1 1 d .
N2 N 0.1629(4) 0.16380(7) 0.3230(2) 0.0353(5) Uani 1 1 d .
H2A H 0.0090 0.1721 0.2726 0.042 Uiso 1 1 calc R
C1 C 0.3355(4) 0.20052(9) 0.4137(3) 0.0305(6) Uani 1 1 d .
C2 C 0.4020(4) 0.28992(9) 0.4836(3) 0.0340(6) Uani 1 1 d .
H2B H 0.5569 0.2843 0.4946 0.041 Uiso 1 1 calc R
H2C H 0.4357 0.2981 0.5795 0.041 Uiso 1 1 calc R
C3 C 0.2565(4) 0.33244(9) 0.3745(3) 0.0328(6) Uani 1 1 d .
C4 C 0.0040(4) 0.31949(10) 0.3317(3) 0.0368(6) Uani 1 1 d .
H4A H -0.1194 0.3348 0.2368 0.044 Uiso 1 1 calc R
H4B H -0.0210 0.3324 0.4051 0.044 Uiso 1 1 calc R
C5 C -0.0134(4) 0.26101(9) 0.3230(3) 0.0338(6) Uani 1 1 d .
H5 H -0.0822 0.2497 0.2215 0.041 Uiso 1 1 calc R
C6 C -0.1684(5) 0.24159(10) 0.3704(3) 0.0396(6) Uani 1 1 d .
H6A H -0.0906 0.2495 0.4742 0.048 Uiso 1 1 calc R
H6B H -0.3276 0.2587 0.3140 0.048 Uiso 1 1 calc R
C7 C 0.2716(5) 0.32819(10) 0.2442(3) 0.0400(6) Uani 1 1 d .
H7A H 0.4335 0.3382 0.2730 0.060 Uiso 1 1 calc R
H7B H 0.1514 0.3507 0.1667 0.060 Uiso 1 1 calc R
H7C H 0.2398 0.2930 0.2093 0.060 Uiso 1 1 calc R
C8 C 0.3441(5) 0.38467(9) 0.4445(3) 0.0406(6) Uani 1 1 d .
H8A H 0.3316 0.3872 0.5271 0.061 Uiso 1 1 calc R
H8B H 0.2443 0.4111 0.3734 0.061 Uiso 1 1 calc R
H8C H 0.5129 0.3893 0.4782 0.061 Uiso 1 1 calc R
C9 C 0.3558(4) 0.07599(9) 0.4758(3) 0.0342(6) Uani 1 1 d .
C10 C 0.1974(5) 0.05975(10) 0.5088(3) 0.0387(6) Uani 1 1 d .
H10 H 0.0286 0.0649 0.4420 0.046 Uiso 1 1 calc R
C11 C 0.2870(5) 0.03583(10) 0.6401(3) 0.0406(7) Uani 1 1 d .
H11 H 0.1786 0.0247 0.6632 0.049 Uiso 1 1 calc R
C12 C 0.5331(5) 0.02791(9) 0.7383(3) 0.0383(6) Uani 1 1 d .
C13 C 0.6877(5) 0.04420(10) 0.7020(3) 0.0417(7) Uani 1 1 d .
H13 H 0.8565 0.0388 0.7681 0.050 Uiso 1 1 calc R
C14 C 0.6005(4) 0.06822(9) 0.5709(3) 0.0372(6) Uani 1 1 d .
H14 H 0.7082 0.0792 0.5471 0.045 Uiso 1 1 calc R
C15 C 0.6326(5) 0.00276(10) 0.8829(3) 0.0484(7) Uani 1 1 d .
H15A H 0.7568 -0.0220 0.9027 0.073 Uiso 1 1 calc R
H15B H 0.5018 -0.0147 0.8804 0.073 Uiso 1 1 calc R
H15C H 0.7038 0.0287 0.9593 0.073 Uiso 1 1 calc R

loop_
_atom_site_aniso_label
_atom_site_aniso_U_11
_atom_site_aniso_U_22
_atom_site_aniso_U_33
_atom_site_aniso_U_23
_atom_site_aniso_U_13
_atom_site_aniso_U_12
S1 0.0426(4) 0.0310(4) 0.0349(4) -0.0045(3) 0.0213(3) -0.0031(3)
O1 0.0336(10) 0.0353(10) 0.0325(10) 0.0017(7) 0.0167(8) 0.0021(8)
O2 0.0411(11) 0.0395(11) 0.0498(12) 0.0033(9) 0.0289(9) -0.0024(8)
O3 0.0528(11) 0.0378(11) 0.0460(11) -0.0026(8) 0.0350(10) -0.0008(9)
O4 0.0448(11) 0.0376(10) 0.0383(11) -0.0087(8) 0.0160(9) -0.0083(9)
N1 0.0275(11) 0.0309(12) 0.0289(12) 0.0010(9) 0.0127(10) 0.0031(9)
N2 0.0328(11) 0.0301(12) 0.0362(12) -0.0023(9) 0.0155(10) -0.0007(9)
C1 0.0314(14) 0.0292(14) 0.0308(14) 0.0002(11) 0.0177(12) -0.0006(11)
C2 0.0319(13) 0.0307(14) 0.0308(14) -0.0007(11) 0.0129(12) -0.0030(11)
C3 0.0396(14) 0.0278(14) 0.0277(13) 0.0004(10) 0.0171(12) 0.0015(11)
C4 0.0369(14) 0.0346(14) 0.0316(14) 0.0036(11) 0.0150(12) 0.0063(12)
C5 0.0330(13) 0.0332(14) 0.0318(14) 0.0000(11) 0.0165(12) 0.0026(11)
C6 0.0375(15) 0.0424(17) 0.0378(16) -0.0004(12) 0.0208(13) 0.0001(12)
C7 0.0482(16) 0.0335(15) 0.0368(15) 0.0030(11) 0.0234(13) 0.0022(12)
C8 0.0481(16) 0.0298(14) 0.0370(15) -0.0023(11) 0.0201(13) -0.0007(12)
C9 0.0412(15) 0.0245(13) 0.0399(15) -0.0065(11) 0.0248(13) -0.0059(11)
C10 0.0404(15) 0.0364(16) 0.0428(17) -0.0052(12) 0.0258(14) -0.0014(12)
C11 0.0532(17) 0.0353(15) 0.0454(17) -0.0068(12) 0.0353(15) -0.0076(13)
C12 0.0506(17) 0.0253(14) 0.0406(16) -0.0064(11) 0.0269(14) -0.0036(12)
C13 0.0412(15) 0.0356(15) 0.0431(17) 0.0002(13) 0.0211(14) -0.0015(12)
C14 0.0377(14) 0.0305(14) 0.0476(17) -0.0004(12) 0.0268(14) -0.0030(12)
C15 0.070(2) 0.0358(16) 0.0468(18) 0.0005(13) 0.0379(16) 0.0017(14)

loop_
_atom_type_symbol
_atom_type_description
_atom_type_scat_dispersion_real
_atom_type_scat_dispersion_imag
_atom_type_scat_source
C C 0.0033 0.0016 'International Tables Vol C Tables 4.2.6.8 and 6.1.1.4'
H H 0.0000 0.0000 'International Tables Vol C Tables 4.2.6.8 and 6.1.1.4'
N N 0.0061 0.0033 'International Tables Vol C Tables 4.2.6.8 and 6.1.1.4'
O O 0.0106 0.0060 'International Tables Vol C Tables 4.2.6.8 and 6.1.1.4'
S S 0.1246 0.1234 'International Tables Vol C Tables 4.2.6.8 and 6.1.1.4'

loop_
_geom_angle_atom_site_label_1
_geom_angle_atom_site_label_2
_geom_angle_atom_site_label_3
_geom_angle
O3 S1 O4 120.04(11)
O3 S1 N2 108.77(10)
O4 S1 N2 103.88(11)
O3 S1 C9 108.82(11)
O4 S1 C9 108.32(12)
N2 S1 C9 106.13(11)
C6 O2 H2 109.5
C1 N1 C2 120.00(19)
C1 N1 C5 125.71(19)
C2 N1 C5 110.46(18)
C1 N2 S1 122.34(17)
C1 N2 H2A 118.8
S1 N2 H2A 118.8
O1 C1 N1 123.5(2)
O1 C1 N2 121.4(2)
N1 C1 N2 115.0(2)
N1 C2 C3 103.84(18)
N1 C2 H2B 111.0
C3 C2 H2B 111.0
N1 C2 H2C 111.0
C3 C2 H2C 111.0
H2B C2 H2C 109.0
C4 C3 C8 113.5(2)
C4 C3 C7 110.8(2)
C8 C3 C7 110.0(2)
C4 C3 C2 100.42(19)
C8 C3 C2 111.2(2)
C7 C3 C2 110.6(2)
C3 C4 C5 105.91(19)
C3 C4 H4A 110.6
C5 C4 H4A 110.6
C3 C4 H4B 110.6
C5 C4 H4B 110.6
H4A C4 H4B 108.7
N1 C5 C6 113.7(2)
N1 C5 C4 102.59(18)
C6 C5 C4 111.0(2)
N1 C5 H5 109.8
C6 C5 H5 109.8
C4 C5 H5 109.8
O2 C6 C5 109.9(2)
O2 C6 H6A 109.7
C5 C6 H6A 109.7
O2 C6 H6B 109.7
C5 C6 H6B 109.7
H6A C6 H6B 108.2
C3 C7 H7A 109.5
C3 C7 H7B 109.5
H7A C7 H7B 109.5
C3 C7 H7C 109.5
H7A C7 H7C 109.5
H7B C7 H7C 109.5
C3 C8 H8A 109.5
C3 C8 H8B 109.5
H8A C8 H8B 109.5
C3 C8 H8C 109.5
H8A C8 H8C 109.5
H8B C8 H8C 109.5
C14 C9 C10 120.9(2)
C14 C9 S1 120.45(19)
C10 C9 S1 118.7(2)
C9 C10 C11 119.4(2)
C9 C10 H10 120.3
C11 C10 H10 120.3
C10 C11 C12 120.8(2)
C10 C11 H11 119.6
C12 C11 H11 119.6
C13 C12 C11 118.6(2)
C13 C12 C15 120.3(2)
C11 C12 C15 121.2(2)
C14 C13 C12 121.2(2)
C14 C13 H13 119.4
C12 C13 H13 119.4
C9 C14 C13 119.1(2)
C9 C14 H14 120.4
C13 C14 H14 120.4
C12 C15 H15A 109.5
C12 C15 H15B 109.5
H15A C15 H15B 109.5
C12 C15 H15C 109.5
H15A C15 H15C 109.5
H15B C15 H15C 109.5

loop_
_geom_bond_atom_site_label_1
_geom_bond_atom_site_label_2
_geom_bond_distance
S1 O3 1.4272(17)
S1 O4 1.4309(18)
S1 N2 1.644(2)
S1 C9 1.760(3)
O1 C1 1.229(3)
O2 C6 1.421(3)
O2 H2 0.8400
N1 C1 1.342(3)
N1 C2 1.469(3)
N1 C5 1.491(3)
N2 C1 1.404(3)
N2 H2A 0.8800
C2 C3 1.530(3)
C2 H2B 0.9900
C2 H2C 0.9900
C3 C4 1.520(3)
C3 C8 1.523(3)
C3 C7 1.528(3)
C4 C5 1.539(3)
C4 H4A 0.9900
C4 H4B 0.9900
C5 C6 1.506(3)
C5 H5 1.0000
C6 H6A 0.9900
C6 H6B 0.9900
C7 H7A 0.9800
C7 H7B 0.9800
C7 H7C 0.9800
C8 H8A 0.9800
C8 H8B 0.9800
C8 H8C 0.9800
C9 C14 1.376(3)
C9 C10 1.382(3)
C10 C11 1.386(4)
C10 H10 0.9500
C11 C12 1.388(4)
C11 H11 0.9500
C12 C13 1.385(4)
C12 C15 1.510(4)
C13 C14 1.388(4)
C13 H13 0.9500
C14 H14 0.9500
C15 H15A 0.9800
C15 H15B 0.9800
C15 H15C 0.9800

loop_
_geom_torsion_atom_site_label_1
_geom_torsion_atom_site_label_2
_geom_torsion_atom_site_label_3
_geom_torsion_atom_site_label_4
_geom_torsion
O3 S1 N2 C1 -48.7(2)
O4 S1 N2 C1 -177.69(18)
C9 S1 N2 C1 68.2(2)
C2 N1 C1 O1 12.2(4)
C5 N1 C1 O1 168.0(2)
C2 N1 C1 N2 -166.35(19)
C5 N1 C1 N2 -10.5(3)
S1 N2 C1 O1 4.7(3)
S1 N2 C1 N1 -176.68(17)
C1 N1 C2 C3 133.6(2)
C5 N1 C2 C3 -25.6(2)
N1 C2 C3 C4 38.8(2)
N1 C2 C3 C8 159.3(2)
N1 C2 C3 C7 -78.2(2)
C8 C3 C4 C5 -157.6(2)
C7 C3 C4 C5 78.0(2)
C2 C3 C4 C5 -38.9(2)
C1 N1 C5 C6 83.6(3)
C2 N1 C5 C6 -118.7(2)
C1 N1 C5 C4 -156.5(2)
C2 N1 C5 C4 1.2(2)
C3 C4 C5 N1 24.0(2)
C3 C4 C5 C6 145.8(2)
N1 C5 C6 O2 -70.4(3)
C4 C5 C6 O2 174.57(19)
O3 S1 C9 C14 11.6(2)
O4 S1 C9 C14 143.6(2)
N2 S1 C9 C14 -105.3(2)
O3 S1 C9 C10 -167.25(19)
O4 S1 C9 C10 -35.2(2)
N2 S1 C9 C10 75.8(2)
C14 C9 C10 C11 0.7(4)
S1 C9 C10 C11 179.48(19)
C9 C10 C11 C12 -0.2(4)
C10 C11 C12 C13 -0.3(4)
C10 C11 C12 C15 178.8(2)
C11 C12 C13 C14 0.4(4)
C15 C12 C13 C14 -178.8(2)
C10 C9 C14 C13 -0.7(4)
S1 C9 C14 C13 -179.4(2)
C12 C13 C14 C9 0.1(4)
